data_1518533
loop_
_publ_author_name
'Xu, Qing-Qing'
'Dong, Xi-Yan'
'Huang, Ren-Wu'
'Li, Bo'
'Zang, Shuang-Quan'
'Mak, Thomas C. W.'

_publ_section_title
;
 A thermochromic silver nanocluster exhibiting dual emission character.
;
_journal_issue 5
_journal_name_full Nanoscale
_journal_page_first 1650
_journal_page_last 1654
_journal_paper_doi 10.1039/c4nr05122j
_journal_volume 7
_journal_year 2015
_chemical_formula_sum 'C90 H72 Ag12 F18 N6 O12 S6'
_chemical_formula_weight 3258.34
_chemical_name_systematic
; 
 ? 
;
_space_group_IT_number 148
_symmetry_cell_setting hexagonal
_symmetry_space_group_name_Hall '-R 3'
_symmetry_space_group_name_H-M 'R -3 :H'
_atom_sites_solution_hydrogens geom
_atom_sites_solution_primary direct
_atom_sites_solution_secondary difmap
_audit_creation_method SHELXL-97
_audit_update_record
;
2014-05-20 deposited with the CCDC.
2015-01-05 downloaded from the CCDC.
;
_cell_angle_alpha 90.00
_cell_angle_beta 90.00
_cell_angle_gamma 120.00
_cell_formula_units_Z 3
_cell_length_a 23.9571(6)
_cell_length_b 23.9571(6)
_cell_length_c 16.5415(8)
_cell_measurement_temperature 293(2)
_cell_volume 8221.9(5)
_computing_structure_refinement 'SHELXL-97 (Sheldrick, 1997)'
_computing_structure_solution 'SHELXS-97 (Sheldrick, 1990)'
_diffrn_ambient_temperature 293(2)
_diffrn_measured_fraction_theta_full 0.998
_diffrn_measured_fraction_theta_max 0.998
_diffrn_radiation_monochromator graphite
_diffrn_radiation_source 'fine-focus sealed tube'
_diffrn_radiation_type MoK\a
_diffrn_radiation_wavelength 0.71073
_diffrn_reflns_av_R_equivalents 0.0184
_diffrn_reflns_av_sigmaI/netI 0.0415
_diffrn_reflns_limit_h_max 27
_diffrn_reflns_limit_h_min -18
_diffrn_reflns_limit_k_max 27
_diffrn_reflns_limit_k_min -18
_diffrn_reflns_limit_l_max 11
_diffrn_reflns_limit_l_min -19
_diffrn_reflns_number 5037
_diffrn_reflns_theta_full 25.00
_diffrn_reflns_theta_max 25.00
_diffrn_reflns_theta_min 3.15
_exptl_absorpt_coefficient_mu 2.292
_exptl_absorpt_correction_T_max 0.7105
_exptl_absorpt_correction_T_min 0.6571
_exptl_absorpt_correction_type multi-scan
_exptl_absorpt_process_details SADABS
_exptl_crystal_density_diffrn 1.974
_exptl_crystal_density_method 'not measured'
_exptl_crystal_F_000 4716
_exptl_crystal_size_max 0.20
_exptl_crystal_size_mid 0.18
_exptl_crystal_size_min 0.16
_refine_diff_density_max 2.241
_refine_diff_density_min -0.717
_refine_diff_density_rms 0.131
_refine_ls_extinction_method none
_refine_ls_goodness_of_fit_ref 1.052
_refine_ls_hydrogen_treatment constr
_refine_ls_matrix_type full
_refine_ls_number_parameters 218
_refine_ls_number_reflns 3212
_refine_ls_number_restraints 0
_refine_ls_restrained_S_all 1.052
_refine_ls_R_factor_all 0.0619
_refine_ls_R_factor_gt 0.0449
_refine_ls_shift/su_max 0.046
_refine_ls_shift/su_mean 0.005
_refine_ls_structure_factor_coef Fsqd
_refine_ls_weighting_details 'calc w=1/[\s^2^(Fo^2^)+(0.0963P)^2^+0.0000P] where P=(Fo^2^+2Fc^2^)/3'
_refine_ls_weighting_scheme calc
_refine_ls_wR_factor_gt 0.1453
_refine_ls_wR_factor_ref 0.1569
_reflns_number_gt 2476
_reflns_number_total 3212
_reflns_threshold_expression >2sigma(I)
_cod_data_source_file c4nr05122j2.cif
_cod_data_source_block f
_cod_depositor_comments 'Adding full bibliography for 1518533.cif.'
_cod_original_sg_symbol_H-M 'R -3'
_cod_database_code 1518533

loop_
_symmetry_equiv_pos_as_xyz
'x, y, z'
'-y, x-y, z'
'-x+y, -x, z'
'x+2/3, y+1/3, z+1/3'
'-y+2/3, x-y+1/3, z+1/3'
'-x+y+2/3, -x+1/3, z+1/3'
'x+1/3, y+2/3, z+2/3'
'-y+1/3, x-y+2/3, z+2/3'
'-x+y+1/3, -x+2/3, z+2/3'
'-x, -y, -z'
'y, -x+y, -z'
'x-y, x, -z'
'-x+2/3, -y+1/3, -z+1/3'
'y+2/3, -x+y+1/3, -z+1/3'
'x-y+2/3, x+1/3, -z+1/3'
'-x+1/3, -y+2/3, -z+2/3'
'y+1/3, -x+y+2/3, -z+2/3'
'x-y+1/3, x+2/3, -z+2/3'

loop_
_atom_site_label
_atom_site_type_symbol
_atom_site_fract_x
_atom_site_fract_y
_atom_site_fract_z
_atom_site_U_iso_or_equiv
_atom_site_adp_type
_atom_site_occupancy
_atom_site_symmetry_multiplicity
_atom_site_calc_flag
_atom_site_refinement_flags
Ag1 Ag 0.90902(2) 1.05082(2) -0.00135(3) 0.0483(2) Uani 1 1 d .
Ag2 Ag 0.89517(3) 0.98582(3) -0.16996(4) 0.0631(3) Uani 1 1 d .
C1 C 0.8155(3) 0.9749(4) 0.1645(4) 0.0503(17) Uani 1 1 d .
H1A H 0.8240 1.0162 0.1857 0.060 Uiso 1 1 calc R
H1B H 0.7840 0.9627 0.1214 0.060 Uiso 1 1 calc R
C2 C 0.7885(3) 0.9252(3) 0.2304(4) 0.0481(17) Uani 1 1 d .
C3 C 0.7483(4) 0.8592(4) 0.2109(5) 0.059(2) Uani 1 1 d .
H3 H 0.7389 0.8467 0.1571 0.071 Uiso 1 1 calc R
C4 C 0.7230(4) 0.8135(4) 0.2709(7) 0.078(3) Uani 1 1 d .
H4 H 0.6958 0.7706 0.2569 0.093 Uiso 1 1 calc R
C5 C 0.7368(4) 0.8294(4) 0.3505(5) 0.066(2) Uani 1 1 d .
C6 C 0.7114(6) 0.7817(6) 0.4074(8) 0.097(4) Uani 1 1 d .
H6 H 0.6839 0.7391 0.3926 0.116 Uiso 1 1 calc R
C7 C 0.7273(8) 0.7983(8) 0.4865(11) 0.136(7) Uani 1 1 d .
H7 H 0.7099 0.7661 0.5255 0.163 Uiso 1 1 calc R
C8 C 0.7689(9) 0.8621(9) 0.5113(7) 0.133(6) Uani 1 1 d .
H8 H 0.7796 0.8716 0.5656 0.160 Uiso 1 1 calc R
C9 C 0.7942(6) 0.9115(6) 0.4529(6) 0.102(4) Uani 1 1 d .
H9 H 0.8217 0.9541 0.4680 0.122 Uiso 1 1 calc R
C10 C 0.7770(4) 0.8953(5) 0.3716(5) 0.068(2) Uani 1 1 d .
C11 C 0.8014(4) 0.9418(4) 0.3106(5) 0.059(2) Uani 1 1 d .
H11 H 0.8271 0.9850 0.3245 0.071 Uiso 1 1 calc R
C12 C 0.9517(4) 1.1942(3) 0.0534(4) 0.0487(17) Uani 1 1 d .
C13 C 0.9409(4) 1.2503(4) 0.0756(6) 0.066(2) Uani 1 1 d .
C14 C 0.7593(5) 0.9284(4) -0.2807(5) 0.065(2) Uani 1 1 d .
C15 C 0.6989(4) 0.9107(5) -0.3182(6) 0.084(3) Uani 1 1 d .
H15A H 0.6787 0.9312 -0.2904 0.125 Uiso 1 1 calc R
H15B H 0.6713 0.8648 -0.3157 0.125 Uiso 1 1 calc R
H15C H 0.7059 0.9243 -0.3737 0.125 Uiso 1 1 calc R
F1 F 0.9845(3) 1.2922(2) 0.1276(3) 0.0874(16) Uani 1 1 d .
F2 F 0.8850(3) 1.2304(3) 0.1130(5) 0.137(3) Uani 1 1 d .
F3 F 0.9414(4) 1.2829(3) 0.0145(4) 0.143(3) Uani 1 1 d .
N1 N 0.8069(4) 0.9435(3) -0.2518(4) 0.0703(19) Uani 1 1 d .
O1 O 0.9039(3) 1.1437(3) 0.0391(4) 0.0798(19) Uani 1 1 d .
O2 O 1.0094(3) 1.2110(3) 0.0484(4) 0.0745(17) Uani 1 1 d .
S1 S 0.89027(8) 0.98280(8) 0.12357(10) 0.0405(4) Uani 1 1 d .

loop_
_atom_site_aniso_label
_atom_site_aniso_U_11
_atom_site_aniso_U_22
_atom_site_aniso_U_33
_atom_site_aniso_U_23
_atom_site_aniso_U_13
_atom_site_aniso_U_12
Ag1 0.0443(3) 0.0359(3) 0.0578(4) 0.0046(2) 0.0073(2) 0.0149(2)
Ag2 0.0595(4) 0.0461(4) 0.0759(5) -0.0036(3) -0.0153(3) 0.0206(3)
C1 0.050(4) 0.060(5) 0.055(4) 0.004(4) 0.013(3) 0.038(4)
C2 0.046(4) 0.050(4) 0.056(4) -0.006(3) 0.011(3) 0.030(3)
C3 0.046(4) 0.053(5) 0.078(5) -0.014(4) 0.014(4) 0.024(4)
C4 0.054(5) 0.047(5) 0.128(8) -0.010(5) 0.027(5) 0.022(4)
C5 0.071(5) 0.058(5) 0.080(6) 0.013(5) 0.035(5) 0.041(4)
C6 0.099(8) 0.089(8) 0.127(9) 0.046(7) 0.066(8) 0.066(7)
C7 0.151(13) 0.140(13) 0.180(15) 0.097(12) 0.109(12) 0.120(12)
C8 0.237(18) 0.173(14) 0.066(7) 0.027(9) 0.049(9) 0.160(15)
C9 0.140(11) 0.123(10) 0.068(6) -0.003(6) 0.016(6) 0.085(9)
C10 0.074(6) 0.086(6) 0.059(5) 0.015(5) 0.031(4) 0.051(5)
C11 0.057(5) 0.054(4) 0.065(5) -0.005(4) 0.011(4) 0.027(4)
C12 0.052(4) 0.052(4) 0.051(4) 0.000(3) 0.003(3) 0.033(4)
C13 0.052(5) 0.057(5) 0.095(6) -0.011(5) -0.007(5) 0.032(4)
C14 0.066(6) 0.046(4) 0.078(6) 0.003(4) -0.015(5) 0.024(4)
C15 0.062(6) 0.079(6) 0.098(7) 0.003(5) -0.026(5) 0.026(5)
F1 0.098(4) 0.065(3) 0.100(4) -0.035(3) -0.025(3) 0.041(3)
F2 0.076(4) 0.095(5) 0.246(9) -0.058(5) 0.022(5) 0.047(4)
F3 0.252(10) 0.125(6) 0.123(5) -0.018(4) -0.071(6) 0.148(7)
N1 0.067(5) 0.056(4) 0.090(5) -0.003(4) -0.025(4) 0.032(4)
O1 0.048(3) 0.044(3) 0.144(6) -0.029(3) 0.003(3) 0.021(3)
O2 0.052(3) 0.073(4) 0.107(5) -0.028(3) -0.011(3) 0.037(3)
S1 0.0382(9) 0.0353(8) 0.0484(9) 0.0018(7) 0.0078(7) 0.0187(7)

loop_
_atom_type_symbol
_atom_type_description
_atom_type_scat_dispersion_real
_atom_type_scat_dispersion_imag
_atom_type_scat_source
C C 0.0033 0.0016 'International Tables Vol C Tables 4.2.6.8 and 6.1.1.4'
H H 0.0000 0.0000 'International Tables Vol C Tables 4.2.6.8 and 6.1.1.4'
S S 0.1246 0.1234 'International Tables Vol C Tables 4.2.6.8 and 6.1.1.4'
Ag Ag -0.8971 1.1015 'International Tables Vol C Tables 4.2.6.8 and 6.1.1.4'
N N 0.0061 0.0033 'International Tables Vol C Tables 4.2.6.8 and 6.1.1.4'
O O 0.0106 0.0060 'International Tables Vol C Tables 4.2.6.8 and 6.1.1.4'
F F 0.0171 0.0103 'International Tables Vol C Tables 4.2.6.8 and 6.1.1.4'

loop_
_geom_angle_atom_site_label_1
_geom_angle_atom_site_label_2
_geom_angle_atom_site_label_3
_geom_angle
_geom_angle_site_symmetry_1
_geom_angle_site_symmetry_3
O1 Ag1 O2 85.2(2) . 12_655
O1 Ag1 S1 107.27(18) . .
O2 Ag1 S1 101.03(14) 12_655 .
O1 Ag1 S1 101.93(16) . 11_565
O2 Ag1 S1 107.83(15) 12_655 11_565
S1 Ag1 S1 140.24(7) . 11_565
O1 Ag1 Ag1 151.25(14) . 12_655
O2 Ag1 Ag1 78.48(14) 12_655 12_655
S1 Ag1 Ag1 54.11(4) . 12_655
S1 Ag1 Ag1 105.53(4) 11_565 12_655
O1 Ag1 Ag1 83.41(13) . 11_565
O2 Ag1 Ag1 155.31(13) 12_655 11_565
S1 Ag1 Ag1 103.25(4) . 11_565
S1 Ag1 Ag1 53.81(4) 11_565 11_565
Ag1 Ag1 Ag1 119.978(1) 12_655 11_565
O1 Ag1 Ag2 132.21(18) . .
O2 Ag1 Ag2 71.99(16) 12_655 .
S1 Ag1 Ag2 117.84(4) . .
S1 Ag1 Ag2 50.65(4) 11_565 .
Ag1 Ag1 Ag2 64.23(2) 12_655 .
Ag1 Ag1 Ag2 100.12(2) 11_565 .
O1 Ag1 Ag2 76.56(17) . 11_565
O2 Ag1 Ag2 137.37(16) 12_655 11_565
S1 Ag1 Ag2 50.88(4) . 11_565
S1 Ag1 Ag2 113.46(4) 11_565 11_565
Ag1 Ag1 Ag2 99.80(2) 12_655 11_565
Ag1 Ag1 Ag2 60.10(2) 11_565 11_565
Ag2 Ag1 Ag2 145.73(3) . 11_565
N1 Ag2 S1 139.53(17) . 11_565
N1 Ag2 S1 106.02(17) . 12_655
S1 Ag2 S1 114.25(7) 11_565 12_655
N1 Ag2 Ag1 126.5(2) . .
S1 Ag2 Ag1 52.24(4) 11_565 .
S1 Ag2 Ag1 98.42(4) 12_655 .
N1 Ag2 Ag1 109.67(19) . 12_655
S1 Ag2 Ag1 99.45(4) 11_565 12_655
S1 Ag2 Ag1 49.84(4) 12_655 12_655
Ag1 Ag2 Ag1 55.669(14) . 12_655
C2 C1 S1 111.2(5) . .
C11 C2 C3 118.1(7) . .
C11 C2 C1 121.8(7) . .
C3 C2 C1 120.1(7) . .
C4 C3 C2 120.5(8) . .
C3 C4 C5 121.8(8) . .
C6 C5 C4 119.2(10) . .
C6 C5 C10 122.1(10) . .
C4 C5 C10 118.7(8) . .
C7 C6 C5 118.3(12) . .
C6 C7 C8 122.7(12) . .
C9 C8 C7 119.1(12) . .
C8 C9 C10 118.8(12) . .
C11 C10 C9 121.5(9) . .
C11 C10 C5 119.4(8) . .
C9 C10 C5 119.0(9) . .
C2 C11 C10 121.5(8) . .
O1 C12 O2 131.7(7) . .
O1 C12 C13 115.6(7) . .
O2 C12 C13 112.5(7) . .
F3 C13 F2 106.8(8) . .
F3 C13 F1 106.6(7) . .
F2 C13 F1 103.7(7) . .
F3 C13 C12 113.2(7) . .
F2 C13 C12 112.3(7) . .
F1 C13 C12 113.6(7) . .
N1 C14 C15 178.5(9) . .
C14 N1 Ag2 165.7(8) . .
C12 O1 Ag1 121.6(5) . .
C12 O2 Ag1 124.6(5) . 11_565
C1 S1 Ag2 112.5(2) . 12_655
C1 S1 Ag1 102.6(2) . .
Ag2 S1 Ag1 138.50(7) 12_655 .
C1 S1 Ag1 106.4(3) . 12_655
Ag2 S1 Ag1 77.11(5) 12_655 12_655
Ag1 S1 Ag1 72.08(5) . 12_655
C1 S1 Ag2 109.1(3) . 11_565
Ag2 S1 Ag2 108.08(7) 12_655 11_565
Ag1 S1 Ag2 79.28(5) . 11_565
Ag1 S1 Ag2 138.25(7) 12_655 11_565

loop_
_geom_bond_atom_site_label_1
_geom_bond_atom_site_label_2
_geom_bond_distance
_geom_bond_site_symmetry_2
Ag1 O1 2.386(5) .
Ag1 O2 2.446(5) 12_655
Ag1 S1 2.5289(17) .
Ag1 S1 2.5384(17) 11_565
Ag1 Ag1 2.9814(6) 12_655
Ag1 Ag1 2.9814(6) 11_565
Ag1 Ag2 3.1300(9) .
Ag1 Ag2 3.2513(9) 11_565
Ag2 N1 2.277(7) .
Ag2 S1 2.4827(17) 11_565
Ag2 S1 2.5673(17) 12_655
Ag2 Ag1 3.2513(9) 12_655
C1 C2 1.502(10) .
C1 S1 1.834(6) .
C2 C11 1.375(10) .
C2 C3 1.418(10) .
C3 C4 1.373(13) .
C4 C5 1.365(13) .
C5 C6 1.365(12) .
C5 C10 1.422(13) .
C6 C7 1.37(2) .
C7 C8 1.41(2) .
C8 C9 1.409(17) .
C9 C10 1.404(13) .
C10 C11 1.397(11) .
C12 O1 1.203(8) .
C12 O2 1.234(9) .
C12 C13 1.536(10) .
C13 F3 1.274(10) .
C13 F2 1.328(10) .
C13 F1 1.338(9) .
C14 N1 1.116(10) .
C14 C15 1.432(12) .
O2 Ag1 2.446(5) 11_565
S1 Ag2 2.4827(17) 12_655
S1 Ag1 2.5384(17) 12_655
S1 Ag2 2.5673(17) 11_565
